data_7130429
loop_
_publ_author_name
'Debnath, Snehasish'
'Nair, Ratish R.'
'Ghosh, Riya'
'Kiranmai, Gaddam'
'Radhakishan, Narsini'
'Nagesh, Narayana'
'Chatterjee, Pabitra B.'

_publ_section_title
;
 A unique water soluble probe for measuring the cardiac marker
 homocysteine and its clinical validation
;
_journal_name_full 'Chemical Communications'
_journal_paper_doi 10.1039/D2CC01515C
_journal_year 2022
_chemical_formula_sum 'C16 H20 N2 O3'
_chemical_formula_weight 288.34
_chemical_name_common ORGANIC
_space_group_crystal_system monoclinic
_space_group_IT_number 14
_space_group_name_Hall '-P 2ybc'
_space_group_name_H-M_alt 'P 1 21/c 1'
_atom_sites_solution_hydrogens difmap
_audit_update_record
;
2021-08-27 deposited with the CCDC.	2022-07-18 downloaded from the CCDC.
;
_cell_angle_alpha 90
_cell_angle_beta 103.846(13)
_cell_angle_gamma 90
_cell_formula_units_Z 8
_cell_length_a 11.661(2)
_cell_length_b 24.120(5)
_cell_length_c 10.644(2)
_cell_measurement_reflns_used 9942
_cell_measurement_temperature 113.(2)
_cell_measurement_theta_max 28.3165
_cell_measurement_theta_min 2.4710
_cell_volume 2906.8(10)
_computing_cell_refinement 'Bruker SAINT'
_computing_data_collection 'Bruker APEX2'
_computing_data_reduction 'Bruker SAINT'
_computing_molecular_graphics 'Bruker SHELXTL'
_computing_publication_material 'Bruker SHELXTL'
_computing_structure_refinement 'SHELXL-2014 (Sheldrick 2014)'
_computing_structure_solution 'SHELXS-97 (Sheldrick 2008)'
_diffrn_ambient_temperature 113.(2)
_diffrn_detector_area_resol_mean 7.3910
_diffrn_measured_fraction_theta_full 0.993
_diffrn_measured_fraction_theta_max 0.993
_diffrn_measurement_device_type 'Bruker APEX-II CCD'
_diffrn_measurement_method '\f and \w scans'
_diffrn_radiation_type MoK\a
_diffrn_radiation_wavelength 0.71073
_diffrn_reflns_av_R_equivalents 0.0199
_diffrn_reflns_av_unetI/netI 0.0132
_diffrn_reflns_limit_h_max 15
_diffrn_reflns_limit_h_min -13
_diffrn_reflns_limit_k_max 32
_diffrn_reflns_limit_k_min -32
_diffrn_reflns_limit_l_max 13
_diffrn_reflns_limit_l_min -14
_diffrn_reflns_number 43570
_diffrn_reflns_theta_full 28.27
_diffrn_reflns_theta_max 28.27
_diffrn_reflns_theta_min 2.47
_diffrn_source_type 'MICRO FOCUS TUBE'
_exptl_absorpt_coefficient_mu 0.092
_exptl_absorpt_correction_T_max 0.9560
_exptl_absorpt_correction_T_min 0.9540
_exptl_absorpt_correction_type multi-scan
_exptl_absorpt_process_details 'BRUKER SADABS'
_exptl_crystal_colour brown
_exptl_crystal_density_diffrn 1.318
_exptl_crystal_density_method 'not measured'
_exptl_crystal_description BLOCK
_exptl_crystal_F_000 1232
_exptl_crystal_size_max 0.523
_exptl_crystal_size_mid 0.502
_exptl_crystal_size_min 0.490
_refine_diff_density_max 0.384
_refine_diff_density_min -0.190
_refine_ls_extinction_method none
_refine_ls_goodness_of_fit_ref 1.036
_refine_ls_hydrogen_treatment refall
_refine_ls_matrix_type full
_refine_ls_number_parameters 539
_refine_ls_number_reflns 7164
_refine_ls_number_restraints 0
_refine_ls_restrained_S_all 1.036
_refine_ls_R_factor_all 0.0428
_refine_ls_R_factor_gt 0.0393
_refine_ls_shift/su_max 0.001
_refine_ls_shift/su_mean 0.000
_refine_ls_structure_factor_coef Fsqd
_refine_ls_weighting_details 'w=1/[\s^2^(Fo^2^)+(0.0614P)^2^+0.9387P] where P=(Fo^2^+2Fc^2^)/3'
_refine_ls_weighting_scheme calc
_refine_ls_wR_factor_gt 0.1088
_refine_ls_wR_factor_ref 0.1122
_reflns_number_gt 6531
_reflns_number_total 7164
_reflns_threshold_expression 'I > 2\s(I)'
_cod_data_source_file d2cc01515c2.cif
_cod_data_source_block SND79
_cod_depositor_comments
;
The following automatic conversions were performed:

data item '_exptl_absorpt_correction_type' value 'MULTI SCAN' was
changed to 'multi-scan' in accordance with the
/home/data/users/saulius/crontab/automatic-downloads/rss-feeds/RSC/lib/dictionaries/cif_core.dic
dictionary named 'cif_core.dic' version 2.4.2 last updated on
2011-04-26.

Automatic conversion script
Id: cif_fix_values 7556 2019-12-06 15:28:31Z antanas 
;
_cod_original_cell_volume 2906.8(11)
_cod_database_code 7130429

loop_
_space_group_symop_operation_xyz
'x, y, z'
'-x, y+1/2, -z+1/2'
'-x, -y, -z'
'x, -y-1/2, z-1/2'

loop_
_atom_site_type_symbol
_atom_site_label
_atom_site_fract_x
_atom_site_fract_y
_atom_site_fract_z
_atom_site_U_iso_or_equiv
_atom_site_adp_type
_atom_site_calc_flag
_atom_site_refinement_flags_adp
_atom_site_refinement_flags_occupancy
_atom_site_refinement_flags_posn
_atom_site_occupancy
_atom_site_disorder_assembly
_atom_site_disorder_group
O O1 0.88007(7) 0.48246(3) 0.26596(7) 0.02396(17) Uani d . . . 1 . .
H H1C 0.9141(14) 0.4479(7) 0.4346(15) 0.038(4) Uiso d . . . 1 . .
O O2 1.02728(6) 0.30221(3) 0.21639(6) 0.01755(15) Uani d . . . 1 . .
O O3 1.11060(7) 0.22011(3) 0.20738(8) 0.02428(17) Uani d . . . 1 . .
O O4 0.82806(7) 0.51641(3) 0.52454(7) 0.02188(16) Uani d . . . 1 . .
O O5 0.67535(6) 0.69549(3) 0.57033(7) 0.01908(15) Uani d . . . 1 . .
O O6 0.60362(8) 0.77981(3) 0.58078(8) 0.02837(18) Uani d . . . 1 . .
N N1 0.93396(7) 0.41248(3) 0.46103(8) 0.01654(16) Uani d . . . 1 . .
N N2 0.75963(8) 0.33497(4) 0.51146(9) 0.02172(18) Uani d . . . 1 . .
N N3 0.77176(7) 0.58538(3) 0.32922(8) 0.01700(16) Uani d . . . 1 . .
N N4 0.52610(8) 0.57495(4) 0.15483(9) 0.02270(19) Uani d . . . 1 . .
C C1 0.90756(9) 0.44513(4) 0.19496(9) 0.01854(19) Uani d . . . 1 . .
C C2 0.90188(10) 0.45509(4) 0.05964(10) 0.0222(2) Uani d . . . 1 . .
C C3 0.93833(9) 0.41657(4) -0.01520(10) 0.0220(2) Uani d . . . 1 . .
C C4 0.98202(9) 0.36365(4) 0.03401(9) 0.01853(19) Uani d . . . 1 . .
C C5 1.02782(9) 0.32316(4) -0.03855(9) 0.0212(2) Uani d . . . 1 . .
C C6 1.07331(9) 0.27478(4) 0.01555(10) 0.0218(2) Uani d . . . 1 . .
C C7 1.07432(9) 0.26208(4) 0.14818(10) 0.01896(19) Uani d . . . 1 . .
C C8 0.98454(8) 0.35211(4) 0.16289(9) 0.01599(18) Uani d . . . 1 . .
C C9 0.94784(8) 0.39065(4) 0.24526(9) 0.01635(18) Uani d . . . 1 . .
C C10 0.95478(8) 0.37709(4) 0.37701(9) 0.01604(18) Uani d . . . 1 . .
C C11 0.92893(9) 0.39715(4) 0.59194(9) 0.01747(18) Uani d . . . 1 . .
C C12 0.80149(9) 0.38266(4) 0.59442(10) 0.0204(2) Uani d . . . 1 . .
C C13 0.63898(11) 0.34056(5) 0.43277(13) 0.0324(3) Uani d . . . 1 . .
C C14 0.63115(13) 0.38165(6) 0.32316(15) 0.0416(3) Uani d . . . 1 . .
C C15 0.78467(11) 0.28159(5) 0.57818(12) 0.0304(2) Uani d . . . 1 . .
C C16 0.70676(18) 0.26559(6) 0.66796(17) 0.0512(4) Uani d . . . 1 . .
C C17 0.79334(8) 0.55243(4) 0.59329(9) 0.01719(18) Uani d . . . 1 . .
C C18 0.79362(9) 0.54172(4) 0.72701(10) 0.0201(2) Uani d . . . 1 . .
C C19 0.75563(9) 0.58030(4) 0.80078(10) 0.0202(2) Uani d . . . 1 . .
C C20 0.71360(9) 0.63348(4) 0.75160(9) 0.01819(19) Uani d . . . 1 . .
C C21 0.66998(9) 0.67491(4) 0.82396(10) 0.0208(2) Uani d . . . 1 . .
C C22 0.62992(9) 0.72418(4) 0.77028(10) 0.0216(2) Uani d . . . 1 . .
C C23 0.63323(9) 0.73707(4) 0.63909(10) 0.0205(2) Uani d . . . 1 . .
C C24 0.71333(8) 0.64509(4) 0.62376(9) 0.01610(18) Uani d . . . 1 . .
C C25 0.75096(8) 0.60648(4) 0.54189(9) 0.01610(18) Uani d . . . 1 . .
C C26 0.73900(8) 0.61918(4) 0.40907(9) 0.01646(18) Uani d . . . 1 . .
C C27 0.74105(9) 0.59232(4) 0.18918(9) 0.01862(19) Uani d . . . 1 . .
C C28 0.63680(9) 0.55386(4) 0.13191(10) 0.0220(2) Uani d . . . 1 . .
C C29 0.45539(10) 0.60276(5) 0.03881(11) 0.0267(2) Uani d . . . 1 . .
C C30 0.36613(12) 0.64301(6) 0.06867(16) 0.0398(3) Uani d . . . 1 . .
C C31 0.45807(11) 0.53197(5) 0.20296(11) 0.0292(2) Uani d . . . 1 . .
C C32 0.49897(12) 0.52411(6) 0.34770(12) 0.0342(3) Uani d . . . 1 . .
H H2 0.8710(13) 0.4916(7) 0.0249(15) 0.035(4) Uiso d . . . 1 . .
H H3 0.9383(13) 0.4252(6) -0.1044(15) 0.032(4) Uiso d . . . 1 . .
H H3C 0.8003(14) 0.5518(7) 0.3612(16) 0.040(4) Uiso d . . . 1 . .
H H5 1.0273(13) 0.3310(6) -0.1259(15) 0.032(4) Uiso d . . . 1 . .
H H6 1.1058(13) 0.2472(6) -0.0297(14) 0.031(4) Uiso d . . . 1 . .
H H10 0.9768(11) 0.3401(5) 0.4070(12) 0.018(3) Uiso d . . . 1 . .
H H11A 0.9572(11) 0.4286(5) 0.6507(12) 0.019(3) Uiso d . . . 1 . .
H H11B 0.9820(11) 0.3662(5) 0.6191(12) 0.020(3) Uiso d . . . 1 . .
H H12A 0.7523(12) 0.4146(5) 0.5649(13) 0.021(3) Uiso d . . . 1 . .
H H12B 0.7996(12) 0.3755(6) 0.6862(14) 0.027(3) Uiso d . . . 1 . .
H H13A 0.6124(14) 0.3031(7) 0.3988(15) 0.037(4) Uiso d . . . 1 . .
H H13B 0.5871(14) 0.3490(6) 0.4877(15) 0.036(4) Uiso d . . . 1 . .
H H14A 0.6838(19) 0.3673(9) 0.264(2) 0.068(6) Uiso d . . . 1 . .
H H14B 0.5470(16) 0.3855(7) 0.2729(17) 0.049(5) Uiso d . . . 1 . .
H H14C 0.6590(15) 0.4193(7) 0.3575(16) 0.043(4) Uiso d . . . 1 . .
H H15A 0.7732(14) 0.2482(7) 0.5121(15) 0.039(4) Uiso d . . . 1 . .
H H15B 0.8706(15) 0.2835(7) 0.6321(16) 0.041(4) Uiso d . . . 1 . .
H H16A 0.7045(18) 0.2959(9) 0.732(2) 0.066(6) Uiso d . . . 1 . .
H H16B 0.618(2) 0.2590(9) 0.616(2) 0.074(6) Uiso d . . . 1 . .
H H16C 0.7374(19) 0.2297(9) 0.718(2) 0.069(6) Uiso d . . . 1 . .
H H18 0.8249(12) 0.5051(6) 0.7630(13) 0.025(3) Uiso d . . . 1 . .
H H19 0.7582(13) 0.5723(6) 0.8899(15) 0.032(4) Uiso d . . . 1 . .
H H21 0.6691(13) 0.6677(6) 0.9133(15) 0.032(4) Uiso d . . . 1 . .
H H22 0.6023(13) 0.7530(6) 0.8173(14) 0.033(4) Uiso d . . . 1 . .
H H26 0.7033(12) 0.6531(6) 0.3750(13) 0.023(3) Uiso d . . . 1 . .
H H27A 0.7203(12) 0.6306(6) 0.1698(12) 0.021(3) Uiso d . . . 1 . .
H H27B 0.8102(11) 0.5812(5) 0.1581(12) 0.019(3) Uiso d . . . 1 . .
H H28A 0.6564(13) 0.5174(6) 0.1750(14) 0.031(4) Uiso d . . . 1 . .
H H28B 0.6326(12) 0.5497(6) 0.0376(14) 0.030(4) Uiso d . . . 1 . .
H H29A 0.5119(13) 0.6234(6) -0.0024(15) 0.033(4) Uiso d . . . 1 . .
H H29B 0.4121(13) 0.5743(6) -0.0277(14) 0.030(4) Uiso d . . . 1 . .
H H30A 0.4085(17) 0.6729(8) 0.1266(18) 0.054(5) Uiso d . . . 1 . .
H H30B 0.3111(17) 0.6230(8) 0.1150(18) 0.056(5) Uiso d . . . 1 . .
H H30C 0.3166(19) 0.6611(8) -0.016(2) 0.066(6) Uiso d . . . 1 . .
H H31A 0.4643(13) 0.4947(6) 0.1586(15) 0.034(4) Uiso d . . . 1 . .
H H31B 0.3741(15) 0.5437(7) 0.1829(15) 0.039(4) Uiso d . . . 1 . .
H H32A 0.4866(15) 0.5591(7) 0.3939(16) 0.044(4) Uiso d . . . 1 . .
H H32B 0.4509(16) 0.4945(8) 0.3777(17) 0.051(5) Uiso d . . . 1 . .
H H32C 0.5846(15) 0.5138(6) 0.3730(15) 0.036(4) Uiso d . . . 1 . .

loop_
_atom_site_aniso_label
_atom_site_aniso_U_11
_atom_site_aniso_U_22
_atom_site_aniso_U_33
_atom_site_aniso_U_12
_atom_site_aniso_U_13
_atom_site_aniso_U_23
O1 0.0326(4) 0.0176(3) 0.0230(4) 0.0064(3) 0.0092(3) 0.0011(3)
O2 0.0230(3) 0.0135(3) 0.0176(3) 0.0008(2) 0.0077(3) -0.0002(2)
O3 0.0312(4) 0.0168(3) 0.0278(4) 0.0027(3) 0.0131(3) 0.0015(3)
O4 0.0276(4) 0.0160(3) 0.0221(3) 0.0034(3) 0.0061(3) 0.0002(3)
O5 0.0258(4) 0.0148(3) 0.0176(3) 0.0028(3) 0.0072(3) 0.0003(2)
O6 0.0397(5) 0.0194(4) 0.0288(4) 0.0068(3) 0.0138(3) 0.0023(3)
N1 0.0190(4) 0.0148(4) 0.0166(4) -0.0003(3) 0.0058(3) 0.0006(3)
N2 0.0216(4) 0.0180(4) 0.0257(4) -0.0032(3) 0.0059(3) -0.0016(3)
N3 0.0199(4) 0.0153(4) 0.0156(4) -0.0002(3) 0.0037(3) 0.0001(3)
N4 0.0230(4) 0.0241(4) 0.0214(4) -0.0040(3) 0.0060(3) 0.0007(3)
C1 0.0193(4) 0.0176(4) 0.0189(4) 0.0010(3) 0.0050(3) 0.0009(3)
C2 0.0264(5) 0.0200(5) 0.0196(5) 0.0034(4) 0.0041(4) 0.0052(4)
C3 0.0259(5) 0.0236(5) 0.0158(4) 0.0013(4) 0.0039(4) 0.0033(4)
C4 0.0196(4) 0.0194(4) 0.0166(4) -0.0013(3) 0.0042(3) -0.0008(3)
C5 0.0238(5) 0.0245(5) 0.0160(4) -0.0029(4) 0.0064(4) -0.0025(4)
C6 0.0266(5) 0.0209(5) 0.0203(5) -0.0015(4) 0.0103(4) -0.0048(4)
C7 0.0206(5) 0.0159(4) 0.0222(5) -0.0017(3) 0.0087(4) -0.0032(3)
C8 0.0161(4) 0.0142(4) 0.0179(4) -0.0017(3) 0.0045(3) 0.0003(3)
C9 0.0174(4) 0.0156(4) 0.0166(4) -0.0009(3) 0.0050(3) 0.0004(3)
C10 0.0155(4) 0.0150(4) 0.0178(4) -0.0009(3) 0.0045(3) 0.0006(3)
C11 0.0214(5) 0.0168(4) 0.0147(4) -0.0004(3) 0.0053(3) -0.0001(3)
C12 0.0229(5) 0.0194(5) 0.0210(5) -0.0012(4) 0.0096(4) -0.0025(4)
C13 0.0227(5) 0.0317(6) 0.0405(7) -0.0052(4) 0.0031(5) -0.0032(5)
C14 0.0337(7) 0.0387(7) 0.0434(7) -0.0021(6) -0.0083(6) 0.0040(6)
C15 0.0352(6) 0.0202(5) 0.0373(6) -0.0020(4) 0.0116(5) 0.0010(4)
C16 0.0810(12) 0.0323(7) 0.0518(9) -0.0107(7) 0.0385(9) 0.0021(6)
C17 0.0166(4) 0.0154(4) 0.0189(4) -0.0015(3) 0.0031(3) 0.0005(3)
C18 0.0220(5) 0.0177(4) 0.0200(5) -0.0012(4) 0.0037(4) 0.0049(3)
C19 0.0220(5) 0.0220(5) 0.0168(4) -0.0035(4) 0.0050(3) 0.0037(4)
C20 0.0184(4) 0.0195(4) 0.0171(4) -0.0037(3) 0.0052(3) -0.0002(3)
C21 0.0226(5) 0.0239(5) 0.0175(4) -0.0056(4) 0.0078(4) -0.0027(4)
C22 0.0252(5) 0.0209(5) 0.0213(5) -0.0029(4) 0.0102(4) -0.0054(4)
C23 0.0227(5) 0.0172(4) 0.0228(5) 0.0001(4) 0.0082(4) -0.0029(4)
C24 0.0164(4) 0.0147(4) 0.0170(4) -0.0016(3) 0.0035(3) 0.0003(3)
C25 0.0172(4) 0.0150(4) 0.0159(4) -0.0014(3) 0.0036(3) 0.0004(3)
C26 0.0173(4) 0.0146(4) 0.0173(4) -0.0015(3) 0.0037(3) 0.0005(3)
C27 0.0230(5) 0.0192(4) 0.0143(4) 0.0007(4) 0.0058(3) 0.0005(3)
C28 0.0259(5) 0.0219(5) 0.0179(4) -0.0008(4) 0.0044(4) -0.0037(4)
C29 0.0277(5) 0.0237(5) 0.0279(5) -0.0013(4) 0.0053(4) 0.0028(4)
C30 0.0312(6) 0.0305(6) 0.0589(9) 0.0016(5) 0.0130(6) -0.0012(6)
C31 0.0291(6) 0.0345(6) 0.0230(5) -0.0116(5) 0.0042(4) 0.0023(4)
C32 0.0362(7) 0.0437(7) 0.0225(5) -0.0134(5) 0.0068(5) 0.0025(5)

loop_
_atom_type_symbol
_atom_type_description
_atom_type_scat_dispersion_real
_atom_type_scat_dispersion_imag
_atom_type_scat_source
C C 0.0033 0.0016 'International Tables Vol C Tables 4.2.6.8 and 6.1.1.4'
H H 0.0000 0.0000 'International Tables Vol C Tables 4.2.6.8 and 6.1.1.4'
N N 0.0061 0.0033 'International Tables Vol C Tables 4.2.6.8 and 6.1.1.4'
O O 0.0106 0.0060 'International Tables Vol C Tables 4.2.6.8 and 6.1.1.4'

loop_
_geom_angle_atom_site_label_1
_geom_angle_atom_site_label_2
_geom_angle_atom_site_label_3
_geom_angle_site_symmetry_1
_geom_angle_site_symmetry_3
_geom_angle
_geom_angle_publ_flag
C8 O2 C7 . . 122.69(8) ?
C24 O5 C23 . . 122.57(8) ?
C10 N1 C11 . . 123.23(8) ?
C10 N1 H1C . . 118.6(10) ?
C11 N1 H1C . . 117.9(10) ?
C12 N2 C13 . . 114.23(9) ?
C12 N2 C15 . . 113.56(9) ?
C13 N2 C15 . . 114.31(9) ?
C26 N3 C27 . . 123.95(8) ?
C26 N3 H3C . . 116.9(10) ?
C27 N3 H3C . . 117.6(10) ?
C28 N4 C31 . . 112.62(9) ?
C28 N4 C29 . . 111.00(8) ?
C31 N4 C29 . . 111.90(9) ?
O1 C1 C2 . . 121.26(9) ?
O1 C1 C9 . . 121.93(9) ?
C2 C1 C9 . . 116.80(9) ?
C3 C2 C1 . . 121.66(9) ?
C3 C2 H2 . . 121.9(9) ?
C1 C2 H2 . . 116.5(9) ?
C2 C3 C4 . . 122.12(9) ?
C2 C3 H3 . . 119.9(9) ?
C4 C3 H3 . . 117.9(9) ?
C8 C4 C5 . . 118.31(9) ?
C8 C4 C3 . . 117.50(9) ?
C5 C4 C3 . . 124.14(9) ?
C6 C5 C4 . . 121.34(9) ?
C6 C5 H5 . . 120.0(9) ?
C4 C5 H5 . . 118.6(9) ?
C5 C6 C7 . . 120.72(9) ?
C5 C6 H6 . . 123.5(9) ?
C7 C6 H6 . . 115.8(9) ?
O3 C7 O2 . . 116.04(9) ?
O3 C7 C6 . . 127.28(9) ?
O2 C7 C6 . . 116.67(8) ?
O2 C8 C4 . . 120.22(8) ?
O2 C8 C9 . . 116.96(8) ?
C4 C8 C9 . . 122.79(9) ?
C8 C9 C10 . . 120.39(9) ?
C8 C9 C1 . . 119.03(8) ?
C10 C9 C1 . . 120.53(8) ?
N1 C10 C9 . . 123.40(9) ?
N1 C10 H10 . . 117.4(8) ?
C9 C10 H10 . . 119.2(8) ?
N1 C11 C12 . . 109.61(8) ?
N1 C11 H11A . . 109.1(7) ?
C12 C11 H11A . . 110.0(7) ?
N1 C11 H11B . . 108.2(8) ?
C12 C11 H11B . . 111.9(8) ?
H11A C11 H11B . . 108.1(11) ?
N2 C12 C11 . . 110.74(8) ?
N2 C12 H12A . . 110.1(8) ?
C11 C12 H12A . . 108.4(8) ?
N2 C12 H12B . . 112.0(8) ?
C11 C12 H12B . . 107.8(8) ?
H12A C12 H12B . . 107.7(11) ?
N2 C13 C14 . . 111.94(10) ?
N2 C13 H13A . . 107.4(9) ?
C14 C13 H13A . . 111.0(9) ?
N2 C13 H13B . . 109.3(9) ?
C14 C13 H13B . . 113.6(9) ?
H13A C13 H13B . . 103.1(13) ?
C13 C14 H14A . . 108.2(12) ?
C13 C14 H14B . . 110.0(10) ?
H14A C14 H14B . . 110.7(15) ?
C13 C14 H14C . . 110.9(10) ?
H14A C14 H14C . . 109.7(15) ?
H14B C14 H14C . . 107.4(14) ?
N2 C15 C16 . . 116.66(11) ?
N2 C15 H15A . . 111.6(9) ?
C16 C15 H15A . . 103.0(9) ?
N2 C15 H15B . . 106.5(9) ?
C16 C15 H15B . . 108.0(9) ?
H15A C15 H15B . . 110.9(12) ?
C15 C16 H16A . . 111.2(12) ?
C15 C16 H16B . . 111.7(12) ?
H16A C16 H16B . . 106.2(16) ?
C15 C16 H16C . . 110.8(12) ?
H16A C16 H16C . . 108.3(16) ?
H16B C16 H16C . . 108.5(16) ?
O4 C17 C18 . . 121.46(9) ?
O4 C17 C25 . . 121.73(9) ?
C18 C17 C25 . . 116.81(9) ?
C19 C18 C17 . . 121.50(9) ?
C19 C18 H18 . . 121.7(8) ?
C17 C18 H18 . . 116.8(8) ?
C18 C19 C20 . . 122.31(9) ?
C18 C19 H19 . . 119.6(9) ?
C20 C19 H19 . . 118.0(9) ?
C24 C20 C19 . . 117.44(9) ?
C24 C20 C21 . . 118.03(9) ?
C19 C20 C21 . . 124.52(9) ?
C22 C21 C20 . . 121.25(9) ?
C22 C21 H21 . . 119.3(9) ?
C20 C21 H21 . . 119.5(9) ?
C21 C22 C23 . . 120.85(9) ?
C21 C22 H22 . . 122.9(9) ?
C23 C22 H22 . . 116.1(9) ?
O6 C23 O5 . . 115.81(9) ?
O6 C23 C22 . . 127.65(9) ?
O5 C23 C22 . . 116.54(9) ?
O5 C24 C20 . . 120.70(8) ?
O5 C24 C25 . . 116.45(8) ?
C20 C24 C25 . . 122.85(9) ?
C24 C25 C26 . . 120.00(8) ?
C24 C25 C17 . . 119.08(8) ?
C26 C25 C17 . . 120.76(8) ?
N3 C26 C25 . . 122.79(9) ?
N3 C26 H26 . . 117.5(8) ?
C25 C26 H26 . . 119.7(8) ?
N3 C27 C28 . . 108.32(8) ?
N3 C27 H27A . . 108.4(8) ?
C28 C27 H27A . . 111.1(8) ?
N3 C27 H27B . . 107.1(8) ?
C28 C27 H27B . . 109.8(7) ?
H27A C27 H27B . . 112.0(11) ?
N4 C28 C27 . . 111.75(8) ?
N4 C28 H28A . . 110.3(9) ?
C27 C28 H28A . . 106.2(8) ?
N4 C28 H28B . . 111.7(8) ?
C27 C28 H28B . . 107.7(8) ?
H28A C28 H28B . . 109.0(12) ?
N4 C29 C30 . . 113.07(11) ?
N4 C29 H29A . . 107.3(9) ?
C30 C29 H29A . . 109.3(9) ?
N4 C29 H29B . . 111.0(8) ?
C30 C29 H29B . . 108.9(8) ?
H29A C29 H29B . . 107.2(12) ?
C29 C30 H30A . . 109.2(11) ?
C29 C30 H30B . . 110.1(11) ?
H30A C30 H30B . . 108.5(15) ?
C29 C30 H30C . . 110.7(11) ?
H30A C30 H30C . . 108.7(15) ?
H30B C30 H30C . . 109.5(16) ?
N4 C31 C32 . . 112.25(9) ?
N4 C31 H31A . . 110.8(9) ?
C32 C31 H31A . . 108.6(8) ?
N4 C31 H31B . . 108.2(9) ?
C32 C31 H31B . . 108.0(9) ?
H31A C31 H31B . . 109.0(12) ?
C31 C32 H32A . . 110.2(10) ?
C31 C32 H32B . . 110.4(10) ?
H32A C32 H32B . . 106.5(14) ?
C31 C32 H32C . . 110.8(9) ?
H32A C32 H32C . . 109.2(13) ?
H32B C32 H32C . . 109.5(14) ?

loop_
_geom_bond_atom_site_label_1
_geom_bond_atom_site_label_2
_geom_bond_site_symmetry_2
_geom_bond_distance
_geom_bond_publ_flag
O1 C1 . 1.2652(12) ?
O2 C8 . 1.3733(11) ?
O2 C7 . 1.3984(11) ?
O3 C7 . 1.2138(13) ?
O4 C17 . 1.2633(12) ?
O5 C24 . 1.3698(11) ?
O5 C23 . 1.3983(12) ?
O6 C23 . 1.2101(13) ?
N1 C10 . 1.3006(12) ?
N1 C11 . 1.4563(12) ?
N1 H1C . 0.911(16) ?
N2 C12 . 1.4611(13) ?
N2 C13 . 1.4612(15) ?
N2 C15 . 1.4656(14) ?
N3 C26 . 1.2993(13) ?
N3 C27 . 1.4569(12) ?
N3 H3C . 0.911(17) ?
N4 C28 . 1.4613(14) ?
N4 C31 . 1.4701(14) ?
N4 C29 . 1.4723(14) ?
C1 C2 . 1.4460(14) ?
C1 C9 . 1.4537(13) ?
C2 C3 . 1.3566(15) ?
C2 H2 . 0.989(16) ?
C3 C4 . 1.4268(14) ?
C3 H3 . 0.972(15) ?
C4 C8 . 1.3931(13) ?
C4 C5 . 1.4258(14) ?
C5 C6 . 1.3521(15) ?
C5 H5 . 0.947(15) ?
C6 C7 . 1.4418(14) ?
C6 H6 . 0.951(15) ?
C8 C9 . 1.4126(13) ?
C9 C10 . 1.4232(13) ?
C10 H10 . 0.962(13) ?
C11 C12 . 1.5330(14) ?
C11 H11A . 0.988(13) ?
C11 H11B . 0.968(13) ?
C12 H12A . 0.966(13) ?
C12 H12B . 0.998(14) ?
C13 C14 . 1.517(2) ?
C13 H13A . 0.994(16) ?
C13 H13B . 0.958(16) ?
C14 H14A . 1.04(2) ?
C14 H14B . 1.003(18) ?
C14 H14C . 1.003(17) ?
C15 C16 . 1.5177(19) ?
C15 H15A . 1.057(16) ?
C15 H15B . 1.030(17) ?
C16 H16A . 1.01(2) ?
C16 H16B . 1.07(2) ?
C16 H16C . 1.04(2) ?
C17 C18 . 1.4458(14) ?
C17 C25 . 1.4539(13) ?
C18 C19 . 1.3583(15) ?
C18 H18 . 0.996(14) ?
C19 C20 . 1.4271(14) ?
C19 H19 . 0.962(15) ?
C20 C24 . 1.3885(13) ?
C20 C21 . 1.4276(14) ?
C21 C22 . 1.3524(15) ?
C21 H21 . 0.969(15) ?
C22 C23 . 1.4400(14) ?
C22 H22 . 0.957(15) ?
C24 C25 . 1.4150(13) ?
C25 C26 . 1.4203(13) ?
C26 H26 . 0.950(14) ?
C27 C28 . 1.5347(14) ?
C27 H27A . 0.965(13) ?
C27 H27B . 0.979(13) ?
C28 H28A . 0.992(15) ?
C28 H28B . 0.998(14) ?
C29 C30 . 1.5117(17) ?
C29 H29A . 1.006(15) ?
C29 H29B . 1.028(15) ?
C30 H30A . 0.999(19) ?
C30 H30B . 1.019(19) ?
C30 H30C . 1.04(2) ?
C31 C32 . 1.5117(16) ?
C31 H31A . 1.026(15) ?
C31 H31B . 0.992(16) ?
C32 H32A . 1.005(17) ?
C32 H32B . 1.005(18) ?
C32 H32C . 1.001(16) ?

loop_
_geom_torsion_atom_site_label_1
_geom_torsion_atom_site_label_2
_geom_torsion_atom_site_label_3
_geom_torsion_atom_site_label_4
_geom_torsion_site_symmetry_1
_geom_torsion_site_symmetry_2
_geom_torsion_site_symmetry_3
_geom_torsion_site_symmetry_4
_geom_torsion
_geom_torsion_publ_flag
O1 C1 C2 C3 . . . . 175.71(10) ?
C9 C1 C2 C3 . . . . -3.44(15) ?
C1 C2 C3 C4 . . . . 1.34(17) ?
C2 C3 C4 C8 . . . . 0.97(15) ?
C2 C3 C4 C5 . . . . -176.10(10) ?
C8 C4 C5 C6 . . . . -0.34(15) ?
C3 C4 C5 C6 . . . . 176.71(10) ?
C4 C5 C6 C7 . . . . 1.48(16) ?
C8 O2 C7 O3 . . . . 178.97(8) ?
C8 O2 C7 C6 . . . . -1.64(13) ?
C5 C6 C7 O3 . . . . 178.79(10) ?
C5 C6 C7 O2 . . . . -0.52(14) ?
C7 O2 C8 C4 . . . . 2.82(13) ?
C7 O2 C8 C9 . . . . -175.27(8) ?
C5 C4 C8 O2 . . . . -1.78(14) ?
C3 C4 C8 O2 . . . . -179.03(8) ?
C5 C4 C8 C9 . . . . 176.20(9) ?
C3 C4 C8 C9 . . . . -1.05(14) ?
O2 C8 C9 C10 . . . . -0.56(13) ?
C4 C8 C9 C10 . . . . -178.60(9) ?
O2 C8 C9 C1 . . . . 176.90(8) ?
C4 C8 C9 C1 . . . . -1.14(14) ?
O1 C1 C9 C8 . . . . -175.86(9) ?
C2 C1 C9 C8 . . . . 3.28(14) ?
O1 C1 C9 C10 . . . . 1.60(15) ?
C2 C1 C9 C10 . . . . -179.26(9) ?
C11 N1 C10 C9 . . . . 173.31(9) ?
C8 C9 C10 N1 . . . . 172.75(9) ?
C1 C9 C10 N1 . . . . -4.68(15) ?
C10 N1 C11 C12 . . . . -91.42(11) ?
C13 N2 C12 C11 . . . . -137.44(10) ?
C15 N2 C12 C11 . . . . 89.04(10) ?
N1 C11 C12 N2 . . . . 62.03(10) ?
C12 N2 C13 C14 . . . . 72.61(13) ?
C15 N2 C13 C14 . . . . -154.22(11) ?
C12 N2 C15 C16 . . . . 76.16(14) ?
C13 N2 C15 C16 . . . . -57.32(15) ?
O4 C17 C18 C19 . . . . -179.59(9) ?
C25 C17 C18 C19 . . . . 0.25(14) ?
C17 C18 C19 C20 . . . . -0.15(16) ?
C18 C19 C20 C24 . . . . -0.42(15) ?
C18 C19 C20 C21 . . . . 178.34(10) ?
C24 C20 C21 C22 . . . . -0.27(15) ?
C19 C20 C21 C22 . . . . -179.03(10) ?
C20 C21 C22 C23 . . . . -1.84(16) ?
C24 O5 C23 O6 . . . . 179.27(9) ?
C24 O5 C23 C22 . . . . -0.82(14) ?
C21 C22 C23 O6 . . . . -177.74(11) ?
C21 C22 C23 O5 . . . . 2.35(15) ?
C23 O5 C24 C20 . . . . -1.26(14) ?
C23 O5 C24 C25 . . . . 178.51(8) ?
C19 C20 C24 O5 . . . . -179.33(8) ?
C21 C20 C24 O5 . . . . 1.82(14) ?
C19 C20 C24 C25 . . . . 0.90(14) ?
C21 C20 C24 C25 . . . . -177.94(9) ?
O5 C24 C25 C26 . . . . -5.16(13) ?
C20 C24 C25 C26 . . . . 174.61(9) ?
O5 C24 C25 C17 . . . . 179.42(8) ?
C20 C24 C25 C17 . . . . -0.81(14) ?
O4 C17 C25 C24 . . . . -179.95(9) ?
C18 C17 C25 C24 . . . . 0.21(13) ?
O4 C17 C25 C26 . . . . 4.67(14) ?
C18 C17 C25 C26 . . . . -175.17(9) ?
C27 N3 C26 C25 . . . . 168.02(9) ?
C24 C25 C26 N3 . . . . -179.89(9) ?
C17 C25 C26 N3 . . . . -4.55(14) ?
C26 N3 C27 C28 . . . . -99.84(11) ?
C31 N4 C28 C27 . . . . -133.26(9) ?
C29 N4 C28 C27 . . . . 100.39(10) ?
N3 C27 C28 N4 . . . . 74.43(10) ?
C28 N4 C29 C30 . . . . -158.37(10) ?
C31 N4 C29 C30 . . . . 74.88(12) ?
C28 N4 C31 C32 . . . . 83.61(13) ?
C29 N4 C31 C32 . . . . -150.52(11) ?
